data_1577466
loop_
_publ_author_name
_publ_author_id_orcid
'Lutz, Martin' 0000-0003-1524-9629

_publ_section_title
;
 Twinned L-aspartic acid
;
_journal_coeditor_code II4003
_journal_issue 10
_journal_name_full IUCrData
_journal_page_first 0
_journal_page_last 0
_journal_paper_doi 10.1107/S241431462500879X
_journal_volume 10
_journal_year 2025
_chemical_absolute_configuration unk
_chemical_formula_moiety 'C4 H7 N O4'
_chemical_formula_sum 'C4 H7 N O4'
_chemical_formula_weight 133.105
_space_group_crystal_system monoclinic
_space_group_IT_number 4
_space_group_name_Hall 'P 2yb'
_space_group_name_H-M_alt 'P 1 21 1'
_atom_sites_solution_hydrogens difmap
_atom_sites_solution_primary dual
_atom_sites_solution_secondary difmap
_audit_creation_method
;
Olex2 1.5
(compiled 2024.02.16 svn.r378c4104 for OlexSys, GUI svn.r6928)
;
_cell_angle_alpha 90
_cell_angle_beta 100.442(2)
_cell_angle_gamma 90
_cell_formula_units_Z 2
_cell_length_a 5.1237(2)
_cell_length_b 6.9197(3)
_cell_length_c 7.6006(4)
_cell_measurement_reflns_used 4378
_cell_measurement_temperature 150.15
_cell_measurement_theta_max 30.00
_cell_measurement_theta_min 4.04
_cell_volume 265.01(2)
_computing_cell_refinement Peakref
_computing_data_collection Apex3
_computing_data_reduction 'Eval15, Twinabs'
_computing_molecular_graphics 'Olex2 1.5 (Dolomanov et al., 2009)'
_computing_publication_material 'Olex2 1.5 (Dolomanov et al., 2009)'
_computing_structure_refinement 'olex2.refine 1.5 (Bourhis et al., 2015)'
_computing_structure_solution SHELXT
_diffrn_ambient_temperature 150.15
_diffrn_measured_fraction_theta_full 1.0000
_diffrn_measured_fraction_theta_max 1.0000
_diffrn_measurement_device_type 'Bruker Kappa ApexII'
_diffrn_measurement_method '\f and \w scans'
_diffrn_radiation_type 'Mo K\a'
_diffrn_radiation_wavelength 0.71073
_diffrn_reflns_av_R_equivalents 0.0272
_diffrn_reflns_av_unetI/netI 0.0203
_diffrn_reflns_limit_h_max 7
_diffrn_reflns_limit_h_min -7
_diffrn_reflns_limit_k_max 9
_diffrn_reflns_limit_k_min -9
_diffrn_reflns_limit_l_max 10
_diffrn_reflns_limit_l_min -10
_diffrn_reflns_number 11270
_diffrn_reflns_theta_full 25.2417
_diffrn_reflns_theta_max 30.01
_diffrn_reflns_theta_min 2.73
_diffrn_source 'sealed tube'
_exptl_absorpt_coefficient_mu 0.151
_exptl_absorpt_correction_T_max 0.7460
_exptl_absorpt_correction_T_min 0.6541
_exptl_absorpt_correction_type multi-scan
_exptl_absorpt_process_details TWINABS-2012/1
_exptl_crystal_colour colourless
_exptl_crystal_density_diffrn 1.668
_exptl_crystal_description plate
_exptl_crystal_F_000 140.133
_exptl_crystal_size_max 0.32
_exptl_crystal_size_mid 0.16
_exptl_crystal_size_min 0.05
_refine_diff_density_max 0.3701
_refine_diff_density_min -0.1923
_refine_ls_abs_structure_details 'Hooft, R.W.W., Straver, L.H., Spek, A.L. (2010). J. Appl. Cryst., 43, 665-668.'
_refine_ls_abs_structure_Flack 0.1(2)
_refine_ls_goodness_of_fit_ref 0.9865
_refine_ls_hydrogen_treatment refall
_refine_ls_matrix_type full
_refine_ls_number_constraints 0
_refine_ls_number_parameters 141
_refine_ls_number_reflns 1557
_refine_ls_number_restraints 1
_refine_ls_restrained_S_all 0.9865
_refine_ls_R_factor_all 0.0170
_refine_ls_R_factor_gt 0.0165
_refine_ls_shift/su_max 0.0005
_refine_ls_shift/su_mean 0.0001
_refine_ls_structure_factor_coef Fsqd
_refine_ls_weighting_details 'w=1/[\s^2^(Fo^2^)+(0.0189P)^2^+0.0080P] where P=(Fo^2^+2Fc^2^)/3'
_refine_ls_weighting_scheme calc
_refine_ls_wR_factor_gt 0.0368
_refine_ls_wR_factor_ref 0.0369
_reflns_number_gt 1522
_reflns_number_total 1557
_reflns_threshold_expression I>=2u(I)
_cod_data_source_file ii4003sup1.cif
_cod_data_source_block Ib
_cod_depositor_comments 'Adding Fobs data.'
_cod_original_cell_volume 265.013(19)
_cod_original_sg_symbol_Hall ' P 2yb'
_cod_database_code 1577466

loop_
_space_group_symop_id
_space_group_symop_operation_xyz
1 x,y,z
2 -x,y+1/2,-z

loop_
_atom_site_type_symbol
_atom_site_label
_atom_site_fract_x
_atom_site_fract_y
_atom_site_fract_z
_atom_site_U_iso_or_equiv
_atom_site_adp_type
_atom_site_occupancy
O O1 0.68076(10) 0.51134(8) 0.01788(7) 0.01490(12) Uani 1.000000
O O2 0.25205(10) 0.52322(8) -0.10925(6) 0.01523(12) Uani 1.000000
O O3 0.38709(11) 0.48573(9) 0.58294(7) 0.01495(12) Uani 1.000000
H H3 0.324(3) 0.498(3) 0.6996(18) 0.032(3) Uiso 1.000000
O O4 0.00246(15) 0.33224(10) 0.49271(8) 0.02682(15) Uani 1.000000
N N1 0.14053(14) 0.71719(9) 0.18330(9) 0.01114(13) Uani 1.000000
H H1a -0.026(2) 0.6565(18) 0.1121(16) 0.024(3) Uani 1.000000
H H1b 0.101(3) 0.761(2) 0.3010(17) 0.036(3) Uani 1.000000
H H1c 0.195(3) 0.8350(19) 0.1147(16) 0.030(3) Uani 1.000000
C C1 0.43986(14) 0.53548(10) 0.02129(8) 0.00959(13) Uani 1.000000
C C2 0.36425(15) 0.57630(10) 0.20459(9) 0.00931(13) Uani 1.000000
H H2a 0.5401(19) 0.6369(18) 0.2944(14) 0.020(3) Uani 1.000000
C C3 0.28535(18) 0.38494(11) 0.28029(10) 0.01333(14) Uani 1.000000
H H3a 0.122(3) 0.3189(19) 0.1867(16) 0.034(3) Uani 1.000000
H H3b 0.468(3) 0.291(2) 0.2925(18) 0.038(4) Uani 1.000000
C C4 0.20931(16) 0.40001(10) 0.46282(9) 0.01254(14) Uani 1.000000

loop_
_atom_site_aniso_label
_atom_site_aniso_U_11
_atom_site_aniso_U_22
_atom_site_aniso_U_33
_atom_site_aniso_U_12
_atom_site_aniso_U_13
_atom_site_aniso_U_23
O1 0.0111(2) 0.0199(3) 0.0145(2) 0.0005(2) 0.00426(19) -0.0048(2)
O2 0.0133(2) 0.0251(3) 0.0077(2) -0.0014(3) 0.00291(19) -0.0029(2)
O3 0.0162(3) 0.0190(3) 0.0103(2) -0.0025(2) 0.0039(2) -0.0023(2)
O4 0.0289(3) 0.0405(4) 0.0128(2) -0.0194(3) 0.0083(2) -0.0043(3)
N1 0.0130(3) 0.0111(3) 0.0097(3) 0.0027(3) 0.0032(3) 0.0001(3)
H1a 0.016(6) 0.014(6) 0.038(8) 0.004(6) -0.008(6) -0.003(7)
H1b 0.045(8) 0.030(8) 0.032(7) 0.014(7) 0.002(7) -0.004(6)
H1c 0.049(9) 0.015(7) 0.029(7) 0.006(7) 0.018(7) 0.002(6)
C1 0.0105(3) 0.0106(3) 0.0084(3) -0.0010(3) 0.0034(2) -0.0011(2)
C2 0.0119(3) 0.0101(3) 0.0065(3) -0.0006(3) 0.0031(3) -0.0013(2)
H2a 0.012(6) 0.022(6) 0.026(6) -0.012(5) 0.005(5) -0.004(5)
C3 0.0227(4) 0.0100(3) 0.0081(3) -0.0010(3) 0.0050(3) 0.0002(3)
H3a 0.057(9) 0.019(7) 0.027(7) -0.014(7) 0.011(7) -0.004(6)
H3b 0.034(8) 0.045(10) 0.035(8) 0.027(8) 0.007(7) 0.004(7)
C4 0.0184(3) 0.0123(3) 0.0077(3) -0.0017(3) 0.0043(3) 0.0008(2)

loop_
_atom_type_symbol
_atom_type_scat_dispersion_source
_atom_type_scat_dispersion_real
_atom_type_scat_dispersion_imag
_atom_type_scat_source
C 'Brennan, Cowan, Rev. Sci. Instrum., 1992, 63, 850' 0.00313 0.00162 'NoSpherA2: Chem.Sci. 2021, DOI:10.1039/D0SC05526C'
H 'Brennan, Cowan, Rev. Sci. Instrum., 1992, 63, 850' 0.00000 0.00000 'NoSpherA2: Chem.Sci. 2021, DOI:10.1039/D0SC05526C'
N 'Brennan, Cowan, Rev. Sci. Instrum., 1992, 63, 850' 0.00612 0.00332 'NoSpherA2: Chem.Sci. 2021, DOI:10.1039/D0SC05526C'
O 'Brennan, Cowan, Rev. Sci. Instrum., 1992, 63, 850' 0.01085 0.00610 'NoSpherA2: Chem.Sci. 2021, DOI:10.1039/D0SC05526C'

loop_
_geom_angle_atom_site_label_1
_geom_angle_atom_site_label_2
_geom_angle_atom_site_label_3
_geom_angle_site_symmetry_1
_geom_angle_site_symmetry_3
_geom_angle
C4 O3 H3 . . 111.1(8)
H1b N1 H1a . . 108.5(11)
H1c N1 H1a . . 109.5(10)
H1c N1 H1b . . 109.0(11)
C2 N1 H1a . . 110.0(7)
C2 N1 H1b . . 112.3(8)
C2 N1 H1c . . 107.4(7)
O2 C1 O1 . . 126.40(6)
C2 C1 O1 . . 117.06(6)
C2 C1 O2 . . 116.49(6)
C1 C2 N1 . . 109.67(6)
H2a C2 N1 . . 110.0(6)
H2a C2 C1 . . 108.5(5)
C3 C2 N1 . . 110.92(6)
C3 C2 C1 . . 108.02(5)
C3 C2 H2a . . 109.7(6)
H3a C3 C2 . . 109.9(6)
H3b C3 C2 . . 104.9(8)
H3b C3 H3a . . 109.8(11)
C4 C3 C2 . . 114.58(6)
C4 C3 H3a . . 109.3(6)
C4 C3 H3b . . 108.2(7)
O4 C4 O3 . . 124.31(7)
C3 C4 O3 . . 114.14(7)
C3 C4 O4 . . 121.52(7)

loop_
_geom_bond_atom_site_label_1
_geom_bond_atom_site_label_2
_geom_bond_site_symmetry_2
_geom_bond_distance
O1 C1 . 1.2505(9)
O2 C1 . 1.2536(8)
O3 H3 . 1.001(14)
O3 C4 . 1.3090(9)
O4 C4 . 1.2175(10)
N1 H1a . 1.013(12)
N1 H1b . 1.001(13)
N1 H1c . 1.032(13)
N1 C2 . 1.4911(10)
C1 C2 . 1.5383(10)
C2 H2a . 1.109(10)
C2 C3 . 1.5271(10)
C3 H3a . 1.096(13)
C3 H3b . 1.128(13)
C3 C4 . 1.5111(10)

loop_
_geom_hbond_atom_site_label_D
_geom_hbond_atom_site_label_H
_geom_hbond_atom_site_label_A
_geom_hbond_site_symmetry_A
_geom_hbond_distance_DH
_geom_hbond_distance_HA
_geom_hbond_distance_DA
_geom_hbond_angle_DHA
O3 H3 O2 1_556 1.001(14) 1.572(14) 2.5702(7) 174.6(13)
N1 H1a O1 1_455 1.013(12) 1.843(13) 2.8435(9) 168.9(11)
N1 H1b O4 2_556 1.001(13) 1.811(13) 2.8086(9) 174.5(13)
N1 H1c O1 2_655 1.032(13) 1.773(13) 2.7977(9) 171.0(11)

loop_
_geom_torsion_atom_site_label_1
_geom_torsion_atom_site_label_2
_geom_torsion_atom_site_label_3
_geom_torsion_atom_site_label_4
_geom_torsion_site_symmetry_1
_geom_torsion_site_symmetry_2
_geom_torsion_site_symmetry_3
_geom_torsion_site_symmetry_4
_geom_torsion
O1 C1 C2 N1 . . . . 143.52(7)
O1 C1 C2 C3 . . . . -95.49(8)
O2 C1 C2 N1 . . . . -38.83(8)
O2 C1 C2 C3 . . . . 82.16(7)
O3 C4 C3 C2 . . . . -53.08(7)
O4 C4 C3 C2 . . . . 128.79(8)
N1 C2 C3 C4 . . . . -60.75(7)
C1 C2 C3 C4 . . . . 179.04(6)

loop_
_twin_individual_id
_twin_individual_mass_fraction_refined
1 0.5372(15)
2 0.4628(15)

_cod_database_fobs_code 1577466
